data_4347306
loop_
_publ_author_name
'Kendall, Alexander J.'
'Zakharov, Lev N.'
'Tyler, David R.'

_publ_section_title
;
 Steric and Electronic Influences of Buchwald-Type Alkyl-JohnPhos Ligands.
;
_journal_issue 6
_journal_name_full 'Inorganic chemistry'
_journal_page_first 3079
_journal_page_last 3090
_journal_paper_doi 10.1021/acs.inorgchem.5b02996
_journal_volume 55
_journal_year 2016
_chemical_formula_sum 'C45 H44 O P2 Pd'
_chemical_formula_weight 769.14
_space_group_crystal_system triclinic
_space_group_IT_number 2
_space_group_name_Hall '-P 1'
_space_group_name_H-M_alt 'P -1'
_atom_sites_solution_hydrogens geom
_audit_creation_method SHELXL-2013
_cell_angle_alpha 81.426(2)
_cell_angle_beta 78.935(2)
_cell_angle_gamma 79.538(2)
_cell_formula_units_Z 2
_cell_length_a 11.1180(6)
_cell_length_b 11.4477(6)
_cell_length_c 15.4317(9)
_cell_measurement_reflns_used 2322
_cell_measurement_temperature 173(2)
_cell_measurement_theta_max 50.56
_cell_measurement_theta_min 2.94
_cell_volume 1882.20(18)
_computing_cell_refinement 'Bruker SAINT'
_computing_data_collection 'Bruker APEX2'
_computing_data_reduction 'Bruker SAINT'
_computing_molecular_graphics 'Bruker SHELXTL'
_computing_publication_material 'Bruker SHELXTL'
_computing_structure_refinement 'SHELXL-2013 (Sheldrick 2013)'
_computing_structure_solution 'SHELXS-97 (Sheldrick 2008)'
_diffrn_ambient_temperature 173(2)
_diffrn_measured_fraction_theta_full 0.685
_diffrn_measured_fraction_theta_max 0.992
_diffrn_measurement_device_type 'Bruker APEX-II CCD'
_diffrn_measurement_method '\f and \w scans'
_diffrn_radiation_type CuK\a
_diffrn_radiation_wavelength 1.54178
_diffrn_reflns_av_R_equivalents 0.0650
_diffrn_reflns_av_unetI/netI 0.0824
_diffrn_reflns_Laue_measured_fraction_full 0.685
_diffrn_reflns_Laue_measured_fraction_max 0.992
_diffrn_reflns_limit_h_max 11
_diffrn_reflns_limit_h_min -8
_diffrn_reflns_limit_k_max 12
_diffrn_reflns_limit_k_min -12
_diffrn_reflns_limit_l_max 16
_diffrn_reflns_limit_l_min -16
_diffrn_reflns_number 11800
_diffrn_reflns_point_group_measured_fraction_full 0.685
_diffrn_reflns_point_group_measured_fraction_max 0.992
_diffrn_reflns_theta_full 67.679
_diffrn_reflns_theta_max 54.997
_diffrn_reflns_theta_min 2.938
_diffrn_source 'Incoatec I\mS'
_exptl_absorpt_coefficient_mu 5.030
_exptl_absorpt_correction_T_max 0.7528
_exptl_absorpt_correction_T_min 0.6240
_exptl_absorpt_correction_type multi-scan
_exptl_absorpt_process_details SADABS
_exptl_crystal_colour orange
_exptl_crystal_density_diffrn 1.357
_exptl_crystal_description plate
_exptl_crystal_F_000 796
_exptl_crystal_size_max 0.070
_exptl_crystal_size_mid 0.040
_exptl_crystal_size_min 0.020
_refine_diff_density_max 0.450
_refine_diff_density_min -1.114
_refine_diff_density_rms 0.111
_refine_ls_extinction_method none
_refine_ls_goodness_of_fit_ref 1.023
_refine_ls_hydrogen_treatment constr
_refine_ls_matrix_type full
_refine_ls_number_parameters 442
_refine_ls_number_reflns 4684
_refine_ls_number_restraints 0
_refine_ls_restrained_S_all 1.023
_refine_ls_R_factor_all 0.0889
_refine_ls_R_factor_gt 0.0700
_refine_ls_shift/su_max 0.000
_refine_ls_shift/su_mean 0.000
_refine_ls_structure_factor_coef Fsqd
_refine_ls_weighting_details 'w=1/[\s^2^(Fo^2^)+(0.1014P)^2^] where P=(Fo^2^+2Fc^2^)/3'
_refine_ls_weighting_scheme calc
_refine_ls_wR_factor_gt 0.1649
_refine_ls_wR_factor_ref 0.1755
_reflns_Friedel_coverage 0.000
_reflns_number_gt 3506
_reflns_number_total 4684
_reflns_threshold_expression 'I > 2\s(I)'
_cod_data_source_file ic5b02996_si_002.cif
_cod_data_source_block cu_dt9_0m
_cod_database_code 4347306
_shelx_space_group_comment
;
The symmetry employed for this shelxl refinement is uniquely defined
by the following loop, which should always be used as a source of
symmetry information in preference to the above space-group names.
They are only intended as comments.
;
_shelx_estimated_absorpt_t_min 0.720
_shelx_estimated_absorpt_t_max 0.906
_shelxl_version_number 2013-4

loop_
_space_group_symop_operation_xyz
'x, y, z'
'-x, -y, -z'

loop_
_atom_site_label
_atom_site_type_symbol
_atom_site_fract_x
_atom_site_fract_y
_atom_site_fract_z
_atom_site_U_iso_or_equiv
_atom_site_adp_type
_atom_site_occupancy
_atom_site_site_symmetry_order
_atom_site_calc_flag
_atom_site_refinement_flags_posn
_atom_site_refinement_flags_adp
Pd1 Pd 0.41498(5) 0.32294(6) 0.30233(4) 0.0466(3) Uani 1 1 d . .
P1 P 0.5963(2) 0.2049(2) 0.33347(15) 0.0523(6) Uani 1 1 d . .
P2 P 0.3821(2) 0.2675(2) 0.17275(15) 0.0495(6) Uani 1 1 d . .
O1 O 0.3865(5) 0.6155(5) 0.2640(4) 0.0624(17) Uani 1 1 d . .
C1 C 0.3593(7) 0.4261(7) 0.4108(5) 0.050(2) Uani 1 1 d . .
H1A H 0.4157 0.4847 0.4112 0.060 Uiso 1 1 calc R U
C2 C 0.2753(7) 0.4651(7) 0.3501(6) 0.051(2) Uani 1 1 d . .
H2A H 0.1887 0.4476 0.3696 0.061 Uiso 1 1 calc R U
C3 C 0.2949(8) 0.5645(8) 0.2802(6) 0.057(2) Uani 1 1 d . .
C4 C 0.1937(8) 0.6008(8) 0.2256(6) 0.054(2) Uani 1 1 d . .
H4A H 0.1210 0.5644 0.2415 0.064 Uiso 1 1 calc R U
C5 C 0.2034(8) 0.6832(7) 0.1553(6) 0.052(2) Uani 1 1 d . .
H5A H 0.2807 0.7117 0.1396 0.063 Uiso 1 1 calc R U
C6 C 0.1109(7) 0.7357(7) 0.0986(6) 0.050(2) Uani 1 1 d . .
C7 C -0.0109(8) 0.7129(8) 0.1185(6) 0.059(2) Uani 1 1 d . .
H7A H -0.0357 0.6599 0.1697 0.070 Uiso 1 1 calc R U
C8 C -0.0966(9) 0.7668(9) 0.0640(7) 0.069(3) Uani 1 1 d . .
H8A H -0.1797 0.7516 0.0794 0.083 Uiso 1 1 calc R U
C9 C -0.0629(9) 0.8426(8) -0.0125(6) 0.062(2) Uani 1 1 d . .
H9A H -0.1212 0.8781 -0.0502 0.075 Uiso 1 1 calc R U
C10 C 0.0573(9) 0.8648(8) -0.0320(6) 0.066(3) Uani 1 1 d . .
H10A H 0.0824 0.9165 -0.0838 0.079 Uiso 1 1 calc R U
C11 C 0.1426(9) 0.8128(8) 0.0229(7) 0.065(3) Uani 1 1 d . .
H11A H 0.2248 0.8306 0.0081 0.078 Uiso 1 1 calc R U
C12 C 0.3253(8) 0.3580(7) 0.4988(6) 0.053(2) Uani 1 1 d . .
C13 C 0.4018(9) 0.3460(9) 0.5622(6) 0.066(3) Uani 1 1 d . .
H13A H 0.4754 0.3810 0.5479 0.079 Uiso 1 1 calc R U
C14 C 0.3729(10) 0.2842(9) 0.6457(7) 0.073(3) Uani 1 1 d . .
H14A H 0.4281 0.2750 0.6871 0.088 Uiso 1 1 calc R U
C15 C 0.2657(11) 0.2364(10) 0.6690(7) 0.082(3) Uani 1 1 d . .
H15A H 0.2442 0.1965 0.7270 0.098 Uiso 1 1 calc R U
C16 C 0.1886(10) 0.2472(9) 0.6064(7) 0.077(3) Uani 1 1 d . .
H16A H 0.1148 0.2126 0.6218 0.093 Uiso 1 1 calc R U
C17 C 0.2169(9) 0.3075(9) 0.5218(6) 0.067(3) Uani 1 1 d . .
H17A H 0.1627 0.3141 0.4800 0.080 Uiso 1 1 calc R U
C18 C 0.6929(8) 0.2588(8) 0.3990(6) 0.053(2) Uani 1 1 d . .
C19 C 0.6959(9) 0.2099(9) 0.4878(6) 0.070(3) Uani 1 1 d . .
H19A H 0.6443 0.1522 0.5149 0.084 Uiso 1 1 calc R U
C20 C 0.7733(11) 0.2446(12) 0.5367(7) 0.085(4) Uani 1 1 d . .
H20A H 0.7753 0.2106 0.5965 0.102 Uiso 1 1 calc R U
C21 C 0.8462(11) 0.3280(11) 0.4977(8) 0.086(4) Uani 1 1 d . .
H21A H 0.8986 0.3522 0.5313 0.103 Uiso 1 1 calc R U
C22 C 0.8459(8) 0.3782(9) 0.4110(7) 0.068(3) Uani 1 1 d . .
H22A H 0.8977 0.4364 0.3856 0.082 Uiso 1 1 calc R U
C23 C 0.7709(8) 0.3444(8) 0.3607(6) 0.056(2) Uani 1 1 d . .
C24 C 0.7747(8) 0.4003(8) 0.2660(6) 0.054(2) Uani 1 1 d . .
C25 C 0.8830(9) 0.3805(9) 0.2062(7) 0.068(3) Uani 1 1 d . .
H25A H 0.9556 0.3362 0.2261 0.081 Uiso 1 1 calc R U
C26 C 0.8873(10) 0.4245(9) 0.1171(7) 0.074(3) Uani 1 1 d . .
H26A H 0.9627 0.4103 0.0764 0.088 Uiso 1 1 calc R U
C27 C 0.7828(10) 0.4888(9) 0.0875(7) 0.078(3) Uani 1 1 d . .
H27A H 0.7850 0.5161 0.0261 0.093 Uiso 1 1 calc R U
C28 C 0.6739(9) 0.5135(8) 0.1480(7) 0.061(2) Uani 1 1 d . .
H28A H 0.6029 0.5614 0.1282 0.073 Uiso 1 1 calc R U
C29 C 0.6688(8) 0.4690(7) 0.2361(6) 0.052(2) Uani 1 1 d . .
H29A H 0.5937 0.4845 0.2769 0.062 Uiso 1 1 calc R U
C30 C 0.5606(9) 0.0650(8) 0.3979(7) 0.076(3) Uani 1 1 d . .
H30A H 0.6375 0.0146 0.4112 0.114 Uiso 1 1 calc R U
H30B H 0.5199 0.0232 0.3635 0.114 Uiso 1 1 calc R U
H30C H 0.5050 0.0820 0.4536 0.114 Uiso 1 1 calc R U
C31 C 0.7108(7) 0.1488(9) 0.2409(6) 0.062(3) Uani 1 1 d . .
H31A H 0.7827 0.1004 0.2638 0.093 Uiso 1 1 calc R U
H31B H 0.7375 0.2164 0.1994 0.093 Uiso 1 1 calc R U
H31C H 0.6735 0.0995 0.2100 0.093 Uiso 1 1 calc R U
C32 C 0.4330(7) 0.1100(7) 0.1544(5) 0.045(2) Uani 1 1 d . .
C37 C 0.3737(8) 0.0142(8) 0.2004(5) 0.050(2) Uani 1 1 d . .
C36 C 0.4266(8) -0.1025(8) 0.1878(6) 0.060(2) Uani 1 1 d . .
H36A H 0.3863 -0.1663 0.2194 0.072 Uiso 1 1 calc R U
C35 C 0.5376(9) -0.1280(9) 0.1298(7) 0.068(3) Uani 1 1 d . .
H35A H 0.5738 -0.2088 0.1235 0.082 Uiso 1 1 calc R U
C34 C 0.5953(9) -0.0359(9) 0.0813(6) 0.067(3) Uani 1 1 d . .
H34A H 0.6694 -0.0522 0.0396 0.081 Uiso 1 1 calc R U
C33 C 0.5430(8) 0.0802(8) 0.0947(6) 0.057(2) Uani 1 1 d . .
H33A H 0.5835 0.1433 0.0618 0.069 Uiso 1 1 calc R U
C38 C 0.2512(8) 0.0320(7) 0.2604(6) 0.050(2) Uani 1 1 d . .
C39 C 0.1543(8) -0.0161(7) 0.2404(6) 0.056(2) Uani 1 1 d . .
H39A H 0.1676 -0.0561 0.1889 0.068 Uiso 1 1 calc R U
C40 C 0.0397(8) -0.0063(8) 0.2943(7) 0.064(3) Uani 1 1 d . .
H40A H -0.0250 -0.0397 0.2798 0.077 Uiso 1 1 calc R U
C41 C 0.0184(9) 0.0519(9) 0.3694(7) 0.070(3) Uani 1 1 d . .
H41A H -0.0616 0.0608 0.4053 0.084 Uiso 1 1 calc R U
C42 C 0.1138(8) 0.0972(8) 0.3924(6) 0.064(3) Uani 1 1 d . .
H42A H 0.1011 0.1332 0.4457 0.077 Uiso 1 1 calc R U
C43 C 0.2293(8) 0.0896(8) 0.3362(6) 0.056(2) Uani 1 1 d . .
H43A H 0.2935 0.1244 0.3501 0.068 Uiso 1 1 calc R U
C44 C 0.2252(7) 0.3006(8) 0.1460(6) 0.061(2) Uani 1 1 d . .
H44A H 0.2256 0.2719 0.0892 0.092 Uiso 1 1 calc R U
H44B H 0.1970 0.3872 0.1414 0.092 Uiso 1 1 calc R U
H44C H 0.1688 0.2605 0.1930 0.092 Uiso 1 1 calc R U
C45 C 0.4630(9) 0.3497(8) 0.0743(6) 0.067(3) Uani 1 1 d . .
H45A H 0.4468 0.3236 0.0205 0.100 Uiso 1 1 calc R U
H45B H 0.5524 0.3338 0.0751 0.100 Uiso 1 1 calc R U
H45C H 0.4330 0.4357 0.0746 0.100 Uiso 1 1 calc R U

loop_
_atom_site_aniso_label
_atom_site_aniso_U_11
_atom_site_aniso_U_22
_atom_site_aniso_U_33
_atom_site_aniso_U_23
_atom_site_aniso_U_13
_atom_site_aniso_U_12
Pd1 0.0432(4) 0.0453(4) 0.0512(4) -0.0026(3) -0.0109(3) -0.0061(3)
P1 0.0493(13) 0.0508(14) 0.0541(14) 0.0001(11) -0.0115(11) -0.0035(11)
P2 0.0468(13) 0.0475(13) 0.0553(14) 0.0008(11) -0.0134(11) -0.0109(10)
O1 0.056(4) 0.052(4) 0.080(5) 0.003(3) -0.021(3) -0.010(3)
C1 0.050(5) 0.046(5) 0.053(6) -0.015(4) -0.010(4) -0.001(4)
C2 0.035(5) 0.043(5) 0.068(6) -0.008(5) -0.005(4) 0.010(4)
C3 0.049(6) 0.054(6) 0.070(6) -0.014(5) -0.010(5) -0.002(5)
C4 0.053(5) 0.049(5) 0.059(6) -0.008(5) -0.009(4) -0.007(4)
C5 0.044(5) 0.049(5) 0.064(6) -0.007(5) -0.009(4) -0.009(4)
C6 0.040(5) 0.048(5) 0.061(6) -0.011(5) -0.007(4) -0.005(4)
C7 0.067(6) 0.049(6) 0.060(6) 0.004(5) -0.013(5) -0.015(5)
C8 0.055(6) 0.068(7) 0.086(8) 0.000(6) -0.020(5) -0.015(5)
C9 0.061(6) 0.060(6) 0.067(7) -0.008(5) -0.018(5) -0.005(5)
C10 0.080(7) 0.053(6) 0.055(6) -0.002(5) -0.002(5) 0.003(5)
C11 0.050(6) 0.060(6) 0.080(7) -0.004(6) -0.004(5) -0.005(5)
C12 0.064(6) 0.045(5) 0.054(6) -0.019(5) -0.018(5) 0.004(4)
C13 0.062(6) 0.070(7) 0.063(7) -0.005(5) -0.010(5) -0.007(5)
C14 0.083(8) 0.066(7) 0.074(8) -0.010(6) -0.024(6) -0.010(6)
C15 0.098(9) 0.075(8) 0.067(7) -0.001(6) -0.015(7) -0.009(7)
C16 0.071(7) 0.072(7) 0.088(8) -0.005(6) -0.009(6) -0.020(6)
C17 0.062(6) 0.080(7) 0.063(7) 0.006(6) -0.021(5) -0.025(5)
C18 0.044(5) 0.057(6) 0.054(6) -0.006(5) -0.014(4) 0.006(4)
C19 0.066(6) 0.080(7) 0.054(6) -0.010(5) -0.019(5) 0.027(5)
C20 0.083(8) 0.108(10) 0.062(7) -0.021(7) -0.035(6) 0.026(7)
C21 0.082(8) 0.092(9) 0.091(9) -0.042(8) -0.051(7) 0.030(7)
C22 0.053(6) 0.075(7) 0.085(8) -0.039(6) -0.026(5) 0.011(5)
C23 0.048(5) 0.058(6) 0.060(6) -0.015(5) -0.016(4) 0.008(4)
C24 0.046(5) 0.050(5) 0.067(6) -0.018(5) -0.011(4) -0.003(4)
C25 0.058(6) 0.066(7) 0.082(8) -0.019(6) -0.014(5) -0.007(5)
C26 0.074(8) 0.062(7) 0.081(8) -0.004(6) 0.003(6) -0.019(6)
C27 0.088(8) 0.070(7) 0.075(8) 0.005(6) -0.008(6) -0.027(6)
C28 0.064(6) 0.045(5) 0.076(7) 0.008(5) -0.023(5) -0.013(5)
C29 0.044(5) 0.047(5) 0.064(6) -0.003(5) -0.005(4) -0.013(4)
C30 0.084(7) 0.051(6) 0.088(8) 0.025(5) -0.027(6) -0.011(5)
C31 0.045(5) 0.078(7) 0.065(6) -0.033(5) -0.009(4) 0.006(5)
C32 0.047(5) 0.039(5) 0.056(5) -0.008(4) -0.022(4) -0.009(4)
C37 0.046(5) 0.056(6) 0.050(5) -0.005(5) -0.012(4) -0.008(4)
C36 0.059(6) 0.057(6) 0.069(6) -0.003(5) -0.023(5) -0.011(5)
C35 0.066(7) 0.068(7) 0.076(7) -0.033(6) -0.023(6) 0.006(5)
C34 0.058(6) 0.080(8) 0.061(6) -0.027(6) -0.002(5) 0.001(6)
C33 0.055(6) 0.058(6) 0.060(6) -0.007(5) -0.008(5) -0.013(5)
C38 0.061(6) 0.037(5) 0.057(6) -0.001(4) -0.021(5) -0.011(4)
C39 0.054(6) 0.043(5) 0.073(6) 0.005(5) -0.019(5) -0.008(4)
C40 0.049(6) 0.060(6) 0.084(7) 0.004(6) -0.023(5) -0.011(5)
C41 0.054(6) 0.063(7) 0.088(8) 0.009(6) -0.010(5) -0.007(5)
C42 0.063(6) 0.065(6) 0.056(6) 0.005(5) 0.004(5) -0.017(5)
C43 0.053(6) 0.058(6) 0.057(6) 0.003(5) -0.002(4) -0.024(5)
C44 0.047(5) 0.063(6) 0.076(7) -0.001(5) -0.023(5) -0.009(4)
C45 0.075(7) 0.067(6) 0.062(6) -0.003(5) -0.013(5) -0.022(5)

loop_
_atom_type_symbol
_atom_type_description
_atom_type_scat_dispersion_real
_atom_type_scat_dispersion_imag
_atom_type_scat_source
C C 0.0181 0.0091 'International Tables Vol C Tables 4.2.6.8 and 6.1.1.4'
H H 0.0000 0.0000 'International Tables Vol C Tables 4.2.6.8 and 6.1.1.4'
O O 0.0492 0.0322 'International Tables Vol C Tables 4.2.6.8 and 6.1.1.4'
P P 0.2955 0.4335 'International Tables Vol C Tables 4.2.6.8 and 6.1.1.4'
Pd Pd 0.1215 3.9337 'International Tables Vol C Tables 4.2.6.8 and 6.1.1.4'

loop_
_geom_angle_atom_site_label_1
_geom_angle_atom_site_label_2
_geom_angle_atom_site_label_3
_geom_angle
C1 Pd1 C2 38.8(3)
C1 Pd1 P2 151.0(2)
C2 Pd1 P2 112.4(2)
C1 Pd1 P1 103.2(2)
C2 Pd1 P1 141.8(2)
P2 Pd1 P1 105.72(9)
C30 P1 C31 100.8(5)
C30 P1 C18 103.6(4)
C31 P1 C18 102.6(4)
C30 P1 Pd1 109.3(3)
C31 P1 Pd1 118.4(3)
C18 P1 Pd1 119.8(3)
C44 P2 C45 99.0(4)
C44 P2 C32 103.7(4)
C45 P2 C32 103.8(4)
C44 P2 Pd1 118.8(3)
C45 P2 Pd1 111.9(3)
C32 P2 Pd1 117.1(3)
C2 C1 C12 123.0(8)
C2 C1 Pd1 71.5(5)
C12 C1 Pd1 115.6(6)
C2 C1 H1A 113.4
C12 C1 H1A 113.4
Pd1 C1 H1A 113.4
C1 C2 C3 120.9(8)
C1 C2 Pd1 69.7(4)
C3 C2 Pd1 102.5(5)
C1 C2 H2A 117.4
C3 C2 H2A 117.4
Pd1 C2 H2A 117.4
O1 C3 C2 124.9(8)
O1 C3 C4 120.5(9)
C2 C3 C4 114.6(8)
C5 C4 C3 121.2(8)
C5 C4 H4A 119.4
C3 C4 H4A 119.4
C4 C5 C6 128.6(8)
C4 C5 H5A 115.7
C6 C5 H5A 115.7
C11 C6 C7 117.5(8)
C11 C6 C5 120.0(8)
C7 C6 C5 122.5(8)
C8 C7 C6 120.6(9)
C8 C7 H7A 119.7
C6 C7 H7A 119.7
C7 C8 C9 121.2(9)
C7 C8 H8A 119.4
C9 C8 H8A 119.4
C10 C9 C8 118.0(9)
C10 C9 H9A 121.0
C8 C9 H9A 121.0
C9 C10 C11 121.1(9)
C9 C10 H10A 119.5
C11 C10 H10A 119.5
C6 C11 C10 121.6(9)
C6 C11 H11A 119.2
C10 C11 H11A 119.2
C13 C12 C17 118.2(9)
C13 C12 C1 119.5(9)
C17 C12 C1 122.2(8)
C14 C13 C12 121.4(10)
C14 C13 H13A 119.3
C12 C13 H13A 119.3
C15 C14 C13 120.5(10)
C15 C14 H14A 119.8
C13 C14 H14A 119.8
C14 C15 C16 118.7(10)
C14 C15 H15A 120.6
C16 C15 H15A 120.6
C15 C16 C17 121.6(10)
C15 C16 H16A 119.2
C17 C16 H16A 119.2
C16 C17 C12 119.4(9)
C16 C17 H17A 120.3
C12 C17 H17A 120.3
C19 C18 C23 118.2(8)
C19 C18 P1 120.2(8)
C23 C18 P1 121.5(6)
C20 C19 C18 120.9(11)
C20 C19 H19A 119.5
C18 C19 H19A 119.5
C21 C20 C19 119.2(11)
C21 C20 H20A 120.4
C19 C20 H20A 120.4
C20 C21 C22 121.7(10)
C20 C21 H21A 119.2
C22 C21 H21A 119.2
C21 C22 C23 120.3(11)
C21 C22 H22A 119.9
C23 C22 H22A 119.9
C22 C23 C18 119.7(9)
C22 C23 C24 118.5(9)
C18 C23 C24 121.8(8)
C25 C24 C29 119.1(9)
C25 C24 C23 119.3(8)
C29 C24 C23 121.6(8)
C24 C25 C26 120.6(9)
C24 C25 H25A 119.7
C26 C25 H25A 119.7
C27 C26 C25 120.2(10)
C27 C26 H26A 119.9
C25 C26 H26A 119.9
C26 C27 C28 119.8(10)
C26 C27 H27A 120.1
C28 C27 H27A 120.1
C29 C28 C27 120.2(9)
C29 C28 H28A 119.9
C27 C28 H28A 119.9
C28 C29 C24 120.1(8)
C28 C29 H29A 120.0
C24 C29 H29A 120.0
P1 C30 H30A 109.5
P1 C30 H30B 109.5
H30A C30 H30B 109.5
P1 C30 H30C 109.5
H30A C30 H30C 109.5
H30B C30 H30C 109.5
P1 C31 H31A 109.5
P1 C31 H31B 109.5
H31A C31 H31B 109.5
P1 C31 H31C 109.5
H31A C31 H31C 109.5
H31B C31 H31C 109.5
C33 C32 C37 116.8(8)
C33 C32 P2 118.4(6)
C37 C32 P2 124.7(7)
C36 C37 C32 120.0(8)
C36 C37 C38 117.0(8)
C32 C37 C38 123.0(8)
C37 C36 C35 121.3(9)
C37 C36 H36A 119.3
C35 C36 H36A 119.3
C34 C35 C36 120.0(9)
C34 C35 H35A 120.0
C36 C35 H35A 120.0
C33 C34 C35 118.5(9)
C33 C34 H34A 120.7
C35 C34 H34A 120.7
C34 C33 C32 123.4(9)
C34 C33 H33A 118.3
C32 C33 H33A 118.3
C43 C38 C39 118.4(8)
C43 C38 C37 123.9(7)
C39 C38 C37 117.7(8)
C40 C39 C38 120.9(9)
C40 C39 H39A 119.6
C38 C39 H39A 119.6
C39 C40 C41 120.4(9)
C39 C40 H40A 119.8
C41 C40 H40A 119.8
C40 C41 C42 119.9(9)
C40 C41 H41A 120.0
C42 C41 H41A 120.0
C41 C42 C43 119.4(10)
C41 C42 H42A 120.3
C43 C42 H42A 120.3
C38 C43 C42 120.9(9)
C38 C43 H43A 119.5
C42 C43 H43A 119.5
P2 C44 H44A 109.5
P2 C44 H44B 109.5
H44A C44 H44B 109.5
P2 C44 H44C 109.5
H44A C44 H44C 109.5
H44B C44 H44C 109.5
P2 C45 H45A 109.5
P2 C45 H45B 109.5
H45A C45 H45B 109.5
P2 C45 H45C 109.5
H45A C45 H45C 109.5
H45B C45 H45C 109.5

loop_
_geom_bond_atom_site_label_1
_geom_bond_atom_site_label_2
_geom_bond_distance
Pd1 C1 2.122(8)
Pd1 C2 2.146(7)
Pd1 P2 2.297(2)
Pd1 P1 2.305(2)
P1 C30 1.821(9)
P1 C31 1.830(8)
P1 C18 1.843(9)
P2 C44 1.830(8)
P2 C45 1.833(9)
P2 C32 1.837(8)
O1 C3 1.231(10)
C1 C2 1.416(11)
C1 C12 1.479(11)
C1 H1A 1.0000
C2 C3 1.463(12)
C2 H2A 1.0000
C3 C4 1.497(12)
C4 C5 1.328(11)
C4 H4A 0.9500
C5 C6 1.466(11)
C5 H5A 0.9500
C6 C11 1.385(12)
C6 C7 1.394(11)
C7 C8 1.390(12)
C7 H7A 0.9500
C8 C9 1.390(12)
C8 H8A 0.9500
C9 C10 1.374(12)
C9 H9A 0.9500
C10 C11 1.387(12)
C10 H10A 0.9500
C11 H11A 0.9500
C12 C13 1.391(12)
C12 C17 1.394(12)
C13 C14 1.384(13)
C13 H13A 0.9500
C14 C15 1.365(14)
C14 H14A 0.9500
C15 C16 1.388(13)
C15 H15A 0.9500
C16 C17 1.390(12)
C16 H16A 0.9500
C17 H17A 0.9500
C18 C19 1.406(12)
C18 C23 1.415(12)
C19 C20 1.389(14)
C19 H19A 0.9500
C20 C21 1.361(15)
C20 H20A 0.9500
C21 C22 1.377(14)
C21 H21A 0.9500
C22 C23 1.380(12)
C22 H22A 0.9500
C23 C24 1.501(12)
C24 C25 1.375(12)
C24 C29 1.408(11)
C25 C26 1.387(13)
C25 H25A 0.9500
C26 C27 1.375(13)
C26 H26A 0.9500
C27 C28 1.392(13)
C27 H27A 0.9500
C28 C29 1.374(11)
C28 H28A 0.9500
C29 H29A 0.9500
C30 H30A 0.9800
C30 H30B 0.9800
C30 H30C 0.9800
C31 H31A 0.9800
C31 H31B 0.9800
C31 H31C 0.9800
C32 C33 1.404(11)
C32 C37 1.411(11)
C37 C36 1.384(12)
C37 C38 1.492(11)
C36 C35 1.390(12)
C36 H36A 0.9500
C35 C34 1.382(13)
C35 H35A 0.9500
C34 C33 1.380(13)
C34 H34A 0.9500
C33 H33A 0.9500
C38 C43 1.386(12)
C38 C39 1.398(11)
C39 C40 1.377(12)
C39 H39A 0.9500
C40 C41 1.382(13)
C40 H40A 0.9500
C41 C42 1.385(13)
C41 H41A 0.9500
C42 C43 1.401(12)
C42 H42A 0.9500
C43 H43A 0.9500
C44 H44A 0.9800
C44 H44B 0.9800
C44 H44C 0.9800
C45 H45A 0.9800
C45 H45B 0.9800
C45 H45C 0.9800

loop_
_geom_torsion_atom_site_label_1
_geom_torsion_atom_site_label_2
_geom_torsion_atom_site_label_3
_geom_torsion_atom_site_label_4
_geom_torsion
C12 C1 C2 C3 158.3(8)
Pd1 C1 C2 C3 -92.7(7)
C12 C1 C2 Pd1 -109.0(8)
C1 C2 C3 O1 5.3(14)
Pd1 C2 C3 O1 -68.3(10)
C1 C2 C3 C4 -175.8(8)
Pd1 C2 C3 C4 110.5(7)
O1 C3 C4 C5 4.4(14)
C2 C3 C4 C5 -174.5(8)
C3 C4 C5 C6 -175.0(8)
C4 C5 C6 C11 -173.9(9)
C4 C5 C6 C7 7.1(14)
C11 C6 C7 C8 -0.5(13)
C5 C6 C7 C8 178.5(9)
C6 C7 C8 C9 1.5(15)
C7 C8 C9 C10 -1.3(15)
C8 C9 C10 C11 0.2(14)
C7 C6 C11 C10 -0.6(14)
C5 C6 C11 C10 -179.6(8)
C9 C10 C11 C6 0.8(15)
C2 C1 C12 C13 -165.7(8)
Pd1 C1 C12 C13 110.5(8)
C2 C1 C12 C17 12.6(13)
Pd1 C1 C12 C17 -71.2(10)
C17 C12 C13 C14 0.9(14)
C1 C12 C13 C14 179.3(8)
C12 C13 C14 C15 -2.1(15)
C13 C14 C15 C16 2.3(16)
C14 C15 C16 C17 -1.4(17)
C15 C16 C17 C12 0.3(16)
C13 C12 C17 C16 0.0(14)
C1 C12 C17 C16 -178.3(8)
C30 P1 C18 C19 -15.7(8)
C31 P1 C18 C19 -120.3(7)
Pd1 P1 C18 C19 106.2(7)
C30 P1 C18 C23 160.5(7)
C31 P1 C18 C23 56.0(8)
Pd1 P1 C18 C23 -77.5(7)
C23 C18 C19 C20 0.0(13)
P1 C18 C19 C20 176.4(7)
C18 C19 C20 C21 0.6(15)
C19 C20 C21 C22 -0.5(17)
C20 C21 C22 C23 -0.2(15)
C21 C22 C23 C18 0.8(13)
C21 C22 C23 C24 -179.3(8)
C19 C18 C23 C22 -0.7(12)
P1 C18 C23 C22 -177.0(6)
C19 C18 C23 C24 179.3(8)
P1 C18 C23 C24 3.0(11)
C22 C23 C24 C25 63.7(11)
C18 C23 C24 C25 -116.4(10)
C22 C23 C24 C29 -118.8(9)
C18 C23 C24 C29 61.2(12)
C29 C24 C25 C26 -1.8(14)
C23 C24 C25 C26 175.9(9)
C24 C25 C26 C27 0.0(15)
C25 C26 C27 C28 2.5(15)
C26 C27 C28 C29 -3.3(15)
C27 C28 C29 C24 1.5(13)
C25 C24 C29 C28 1.0(13)
C23 C24 C29 C28 -176.5(8)
C44 P2 C32 C33 123.7(7)
C45 P2 C32 C33 20.6(7)
Pd1 P2 C32 C33 -103.2(6)
C44 P2 C32 C37 -60.5(8)
C45 P2 C32 C37 -163.6(7)
Pd1 P2 C32 C37 72.6(7)
C33 C32 C37 C36 2.3(12)
P2 C32 C37 C36 -173.6(6)
C33 C32 C37 C38 -175.0(7)
P2 C32 C37 C38 9.2(11)
C32 C37 C36 C35 -0.5(13)
C38 C37 C36 C35 176.9(8)
C37 C36 C35 C34 -2.0(14)
C36 C35 C34 C33 2.7(14)
C35 C34 C33 C32 -0.9(14)
C37 C32 C33 C34 -1.6(13)
P2 C32 C33 C34 174.5(7)
C36 C37 C38 C43 121.7(9)
C32 C37 C38 C43 -61.0(12)
C36 C37 C38 C39 -56.0(11)
C32 C37 C38 C39 121.3(9)
C43 C38 C39 C40 0.2(12)
C37 C38 C39 C40 178.1(8)
C38 C39 C40 C41 0.2(13)
C39 C40 C41 C42 -2.1(14)
C40 C41 C42 C43 3.7(14)
C39 C38 C43 C42 1.4(13)
C37 C38 C43 C42 -176.3(8)
C41 C42 C43 C38 -3.3(14)
